data_1541782
loop_
_publ_author_name
'Kravchenko, V.B.'

_publ_section_title
;
 Crystal Structure of Ba B2 O4 * 4 H2 O = Ba (B (O H)4)2
;
_journal_name_full 'Zhurnal Strukturnoi Khimii (Issue-No. from 1981)'
_journal_page_first 724
_journal_page_last 728
_journal_volume 6
_journal_year 1965
_chemical_formula_sum 'B2 Ba H8 O8'
_chemical_name_systematic 'Ba (B (O H)4)2'
_space_group_IT_number 14
_symmetry_space_group_name_Hall '-P 2yn'
_symmetry_space_group_name_H-M 'P 1 21/n 1'
_cell_angle_alpha 90
_cell_angle_beta 106.8
_cell_angle_gamma 90
_cell_formula_units_Z 8
_cell_length_a 10.08
_cell_length_b 16.6
_cell_length_c 8.37
_cell_volume 1340.760
_citation_journal_id_ASTM ZSTKAI
_cod_data_source_file Kravchenko_ZSTKAI_1965_691.cif
_cod_data_source_block H8B2Ba1O8
_cod_original_cell_volume 1340.76
_cod_original_sg_symbol_Hall '-P 2ybc (x-z,y,z)'
_cod_original_formula_sum 'H8 B2 Ba1 O8'
_cod_database_code 1541782

loop_
_symmetry_equiv_pos_as_xyz
x,y,z
-x+1/2,y+1/2,-z+1/2
-x,-y,-z
x-1/2,-y-1/2,z-1/2

loop_
_atom_site_label
_atom_site_type_symbol
_atom_site_fract_x
_atom_site_fract_y
_atom_site_fract_z
_atom_site_occupancy
_atom_site_U_iso_or_equiv
_atom_site_attached_hydrogens
Ba2 Ba+2 0.2813 0.4025 0.7454 1 0.0 0
O8 O-2 0.838 0.072 0.589 1 0.0 1
O1 O-2 0.151 0.442 0.395 1 0.0 1
O16 O-2 0.897 0.252 0.335 1 0.0 1
B4 B+3 0.433 0.228 0.681 1 0.0 0
O14 O-2 0.328 0.172 0.562 1 0.0 1
O2 O-2 0.425 0.018 0.775 1 0.0 1
B2 B+3 0.933 0.015 0.698 1 0.0 0
O11 O-2 0.92 0.23 0.749 1 0.0 1
O5 O-2 0.099 0.998 0.139 1 0.0 1
O4 O-2 0.41 0.032 0.345 1 0.0 1
B3 B+3 0.56 0.246 0.298 1 0.0 0
Ba1 Ba+2 0.2096 0.1562 0.2234 1 0.0 0
B1 B+3 0.431 0.002 0.186 1 0.0 0
O3 O-2 0.397 0.076 0.069 1 0.0 1
O12 O-2 0.584 0.169 0.38 1 0.0 1
O13 O-2 0.075 0.302 0.209 1 0.0 1
O7 O-2 0.073 0.045 0.727 1 0.0 1
O15 O-2 0.42 0.305 0.573 1 0.0 1
O10 O-2 0.158 0.19 0.877 1 0.0 1
O9 O-2 0.098 0.269 0.623 1 0.0 1
O6 O-2 0.073 0.065 0.397 1 0.0 1
